data_2207915
loop_
_publ_author_name
'Sabina Quader'
'Sue E. Boyd'
'Todd A Houston'
'Ian D. Jenkins'
'Peter C. Healy'

_publ_section_title
;
 Ethyl 3\b-hydroxypregna-5,17(20)-dien-21-oate
;
_journal_coeditor_code TK6295
_journal_issue 1
_journal_name_full 'Acta Crystallographica Section E'
_journal_page_first o162
_journal_page_last o164
_journal_paper_doi 10.1107/S1600536805040912
_journal_volume 62
_journal_year 2006
_chemical_formula_iupac 'C23 H34 O3'
_chemical_formula_moiety 'C23 H34 O3'
_chemical_formula_sum 'C23 H34 O3'
_chemical_formula_weight 358.50
_chemical_name_systematic
;
Ethyl 3\b-hydroxypregna-5,17(20)-dien-21-oate
;
_space_group_IT_number 1
_symmetry_cell_setting triclinic
_symmetry_space_group_name_Hall 'P 1'
_symmetry_space_group_name_H-M 'P 1'
_atom_sites_solution_hydrogens geom
_atom_sites_solution_primary direct
_atom_sites_solution_secondary difmap
_cell_angle_alpha 73.8(2)
_cell_angle_beta 100.311(19)
_cell_angle_gamma 109.285(16)
_cell_formula_units_Z 1
_cell_length_a 6.3179(17)
_cell_length_b 8.0901(16)
_cell_length_c 10.880(2)
_cell_measurement_reflns_used 25
_cell_measurement_temperature 295(2)
_cell_measurement_theta_max 17.3
_cell_measurement_theta_min 12.7
_cell_volume 501.7(5)
_computing_cell_refinement 'MSC/AFC7 Diffractometer Control Software for Windows'
_computing_data_collection
;
MSC/AFC7 Diffractometer Control Software for Windows
(Molecular Structure Corporation, 1999)
;
_computing_data_reduction 'TEXSAN for Windows (Molecular Structure Corporation, 2001)'
_computing_molecular_graphics 'ORTEP-3 (Farrugia, 1997)'
_computing_publication_material 'TEXSAN for Windows and PLATON (Spek, 2003)'
_computing_structure_refinement 'TEXSAN for Windows and SHELXL97 (Sheldrick, 1997)'
_computing_structure_solution 'TEXSAN for Windows'
_diffrn_ambient_temperature 295(2)
_diffrn_measured_fraction_theta_full 0.999
_diffrn_measured_fraction_theta_max 0.999
_diffrn_measurement_device 'Rigaku AFC-7R'
_diffrn_measurement_method \w-2\q
_diffrn_radiation_monochromator graphite
_diffrn_radiation_source 'Rigaku rotating anode'
_diffrn_radiation_type 'Mo K\a'
_diffrn_radiation_wavelength 0.7107
_diffrn_reflns_av_R_equivalents 0.033
_diffrn_reflns_av_sigmaI/netI 0.025
_diffrn_reflns_limit_h_max 7
_diffrn_reflns_limit_h_min -7
_diffrn_reflns_limit_k_max 9
_diffrn_reflns_limit_k_min 0
_diffrn_reflns_limit_l_max 12
_diffrn_reflns_limit_l_min -11
_diffrn_reflns_number 2086
_diffrn_reflns_reduction_process ' ?'
_diffrn_reflns_theta_full 25.0
_diffrn_reflns_theta_max 25.0
_diffrn_reflns_theta_min 2.75
_diffrn_standards_decay_% 1.17
_diffrn_standards_interval_count 150
_diffrn_standards_number 3
_exptl_absorpt_coefficient_mu 0.076
_exptl_absorpt_correction_type none
_exptl_crystal_colour colourless
_exptl_crystal_density_diffrn 1.187
_exptl_crystal_density_method 'not measured'
_exptl_crystal_description prism
_exptl_crystal_F_000 196
_exptl_crystal_size_max 0.40
_exptl_crystal_size_mid 0.35
_exptl_crystal_size_min 0.20
_refine_diff_density_max 0.152
_refine_diff_density_min -0.193
_refine_ls_extinction_method none
_refine_ls_goodness_of_fit_ref 1.04
_refine_ls_hydrogen_treatment constr
_refine_ls_matrix_type full
_refine_ls_number_parameters 235
_refine_ls_number_reflns 1756
_refine_ls_number_restraints 3
_refine_ls_restrained_S_all 1.03
_refine_ls_R_factor_all 0.053
_refine_ls_R_factor_gt 0.041
_refine_ls_shift/su_max 0.023
_refine_ls_shift/su_mean 0.004
_refine_ls_structure_factor_coef Fsqd
_refine_ls_weighting_details 'calc w = 1/[\s^2^(Fo^2^)+(0.0611P)^2^+0.0627P] where P = (Fo^2^+2Fc^2^)/3'
_refine_ls_weighting_scheme calc
_refine_ls_wR_factor_gt 0.103
_refine_ls_wR_factor_ref 0.111
_reflns_number_gt 1506
_reflns_number_total 1756
_reflns_threshold_expression I>2\s(I)
_cod_data_source_file tk6295.cif
_cod_data_source_block II
_cod_database_code 2207915
_cod_database_fobs_code 2207915

loop_
_symmetry_equiv_pos_site_id
_symmetry_equiv_pos_as_xyz
1 x,y,z

loop_
_atom_site_aniso_label
_atom_site_aniso_U_11
_atom_site_aniso_U_22
_atom_site_aniso_U_33
_atom_site_aniso_U_12
_atom_site_aniso_U_13
_atom_site_aniso_U_23
O3 0.0694(17) 0.0574(15) 0.0578(15) 0.0215(13) -0.0096(12) -0.0256(12)
O21 0.0603(15) 0.0517(14) 0.0918(19) 0.0223(12) -0.0096(14) -0.0320(14)
O22 0.0453(12) 0.0567(14) 0.0646(15) 0.0168(11) -0.0063(11) -0.0289(12)
C1 0.0460(17) 0.0456(18) 0.0565(19) 0.0218(15) -0.0024(14) -0.0167(15)
C2 0.061(2) 0.0469(19) 0.061(2) 0.0210(16) -0.0036(17) -0.0220(16)
C3 0.0504(18) 0.0421(17) 0.0492(18) 0.0090(14) 0.0013(14) -0.0170(14)
C4 0.0463(17) 0.0469(18) 0.0483(18) 0.0170(14) -0.0020(14) -0.0091(15)
C5 0.0375(15) 0.0445(17) 0.0418(16) 0.0152(13) 0.0052(12) -0.0055(14)
C6 0.0539(19) 0.0530(19) 0.0458(17) 0.0297(15) -0.0097(14) -0.0120(14)
C7 0.065(2) 0.0505(19) 0.0487(19) 0.0343(17) -0.0079(16) -0.0136(15)
C8 0.0443(17) 0.0385(15) 0.0414(16) 0.0179(13) 0.0036(13) -0.0062(13)
C9 0.0381(15) 0.0366(15) 0.0411(16) 0.0151(12) 0.0069(12) -0.0053(13)
C10 0.0349(15) 0.0361(15) 0.0437(16) 0.0118(12) 0.0029(12) -0.0050(12)
C11 0.0546(19) 0.0416(17) 0.0525(19) 0.0265(15) -0.0079(15) -0.0135(15)
C12 0.0440(17) 0.0453(17) 0.0524(19) 0.0234(14) -0.0053(14) -0.0109(15)
C13 0.0369(15) 0.0367(15) 0.0388(16) 0.0113(12) 0.0030(13) -0.0027(13)
C14 0.0413(16) 0.0376(15) 0.0402(16) 0.0180(13) 0.0077(13) -0.0013(13)
C15 0.0550(19) 0.0446(17) 0.0519(19) 0.0242(15) 0.0003(16) -0.0100(15)
C16 0.0552(19) 0.0414(16) 0.0478(18) 0.0180(15) 0.0043(15) -0.0093(14)
C17 0.0441(17) 0.0376(16) 0.0394(17) 0.0130(13) 0.0098(13) -0.0049(13)
C18 0.0519(19) 0.0521(19) 0.0427(17) 0.0075(15) 0.0092(14) 0.0012(15)
C19 0.0463(18) 0.0489(19) 0.055(2) 0.0030(15) 0.0024(15) -0.0029(16)
C20 0.0442(17) 0.0393(17) 0.0538(19) 0.0154(13) 0.0014(14) -0.0124(14)
C21 0.0433(17) 0.0486(18) 0.0518(19) 0.0147(14) 0.0078(14) -0.0154(15)
C22 0.052(2) 0.062(2) 0.067(2) 0.0109(17) -0.0031(17) -0.0298(19)
C23 0.048(2) 0.061(2) 0.067(2) 0.0049(17) -0.0090(17) -0.0147(18)

loop_
_atom_site_label
_atom_site_fract_x
_atom_site_fract_y
_atom_site_fract_z
_atom_site_U_iso_or_equiv
_atom_site_thermal_displace_type
_atom_site_occupancy
_atom_site_type_symbol
O3 1.0849(4) 0.9636(3) 1.1570(2) 0.0604(9) Uani 1.000 O
O21 -0.0540(5) 0.2129(3) 0.2577(3) 0.0655(9) Uani 1.000 O
O22 -0.2529(4) 0.4108(3) 0.1955(2) 0.0536(8) Uani 1.000 O
C1 0.6876(5) 0.9347(4) 0.8535(3) 0.0473(10) Uani 1.000 C
C2 0.8309(7) 1.0190(5) 0.9610(4) 0.0543(11) Uani 1.000 C
C3 0.9404(6) 0.8873(4) 1.0563(3) 0.0476(10) Uani 1.000 C
C4 1.0809(6) 0.8287(4) 0.9877(3) 0.0477(10) Uani 1.000 C
C5 0.9449(5) 0.7482(4) 0.8786(3) 0.0413(9) Uani 1.000 C
C6 0.9428(6) 0.5873(5) 0.8702(3) 0.0492(11) Uani 1.000 C
C7 0.8129(6) 0.4944(5) 0.7670(3) 0.0517(11) Uani 1.000 C
C8 0.7240(5) 0.6185(4) 0.6518(3) 0.0407(9) Uani 1.000 C
C9 0.6315(5) 0.7437(4) 0.6964(3) 0.0380(9) Uani 1.000 C
C10 0.8103(5) 0.8621(4) 0.7802(3) 0.0390(9) Uani 1.000 C
C11 0.5107(6) 0.8535(4) 0.5832(3) 0.0477(11) Uani 1.000 C
C12 0.3327(5) 0.7395(4) 0.5006(3) 0.0461(10) Uani 1.000 C
C13 0.4329(5) 0.6232(4) 0.4540(3) 0.0388(9) Uani 1.000 C
C14 0.5359(5) 0.5092(4) 0.5720(3) 0.0393(9) Uani 1.000 C
C15 0.5749(6) 0.3668(5) 0.5194(3) 0.0490(11) Uani 1.000 C
C16 0.3638(6) 0.3179(4) 0.4260(3) 0.0476(10) Uani 1.000 C
C17 0.2711(5) 0.4778(4) 0.3912(3) 0.0403(10) Uani 1.000 C
C18 0.6053(6) 0.7415(5) 0.3549(3) 0.0529(11) Uani 1.000 C
C19 0.9796(6) 1.0199(5) 0.6967(4) 0.0552(11) Uani 1.000 C
C20 0.0809(5) 0.4933(4) 0.3200(3) 0.0451(10) Uani 1.000 C
C21 -0.0754(5) 0.3561(5) 0.2572(3) 0.0465(10) Uani 1.000 C
C22 -0.4185(6) 0.2935(5) 0.1228(4) 0.0600(12) Uani 1.000 C
C23 -0.5828(6) 0.3922(5) 0.0518(4) 0.0636(12) Uani 1.000 C
H3 1.02330 1.03750 1.17800 0.0680 Uiso 1.000 H
H6 1.03110 0.52540 0.93550 0.0580 Uiso 1.000 H
H8 0.84270 0.68880 0.60100 0.0490 Uiso 1.000 H
H9 0.51800 0.66630 0.75150 0.0450 Uiso 1.000 H
H11 0.56550 0.83720 0.89060 0.0560 Uiso 1.000 H
H12 0.63010 1.02350 0.79400 0.0560 Uiso 1.000 H
H14 0.41730 0.44590 0.62690 0.0460 Uiso 1.000 H
H20 0.04360 0.60120 0.31020 0.0540 Uiso 1.000 H
H21 0.94470 1.12310 0.92560 0.0640 Uiso 1.000 H
H22 0.73810 1.05070 1.00490 0.0640 Uiso 1.000 H
H31 0.82550 0.78360 1.09440 0.0570 Uiso 1.000 H
H41 1.19990 0.93000 0.95550 0.0570 Uiso 1.000 H
H42 1.14020 0.74060 1.04860 0.0570 Uiso 1.000 H
H71 0.68710 0.39880 0.80360 0.0620 Uiso 1.000 H
H72 0.90680 0.44530 0.73960 0.0620 Uiso 1.000 H
H111 0.43870 0.91470 0.61760 0.0560 Uiso 1.000 H
H112 0.62000 0.93790 0.52990 0.0560 Uiso 1.000 H
H121 0.21180 0.66350 0.55130 0.0550 Uiso 1.000 H
H122 0.27690 0.81660 0.42930 0.0550 Uiso 1.000 H
H151 0.70730 0.41410 0.47690 0.0580 Uiso 1.000 H
H152 0.58600 0.26460 0.58760 0.0580 Uiso 1.000 H
H161 0.40180 0.29920 0.35190 0.0560 Uiso 1.000 H
H162 0.25560 0.21090 0.46690 0.0560 Uiso 1.000 H
H181 0.69840 0.84430 0.38560 0.0630 Uiso 1.000 H
H182 0.52650 0.77950 0.27510 0.0630 Uiso 1.000 H
H183 0.69540 0.67360 0.34590 0.0630 Uiso 1.000 H
H191 1.08670 1.08810 0.75170 0.0670 Uiso 1.000 H
H192 0.90120 1.09440 0.63730 0.0670 Uiso 1.000 H
H193 1.05470 0.97300 0.65340 0.0670 Uiso 1.000 H
H221 -0.49310 0.18340 0.17920 0.0720 Uiso 1.000 H
H222 -0.34690 0.26680 0.06410 0.0720 Uiso 1.000 H
H231 -0.68030 0.32940 -0.00790 0.0740 Uiso 1.000 H
H232 -0.50390 0.50950 0.00990 0.0740 Uiso 1.000 H
H233 -0.67130 0.39910 0.11270 0.0740 Uiso 1.000 H

loop_
_atom_type_symbol
_atom_type_description
_atom_type_scat_dispersion_real
_atom_type_scat_dispersion_imag
_atom_type_scat_source
O O 0.0106 0.0060 'International Tables Vol C Tables 4.2.6.8 and 6.1.1.4'
H H 0.0000 0.0000 'International Tables Vol C Tables 4.2.6.8 and 6.1.1.4'
C C 0.0033 0.0016 'International Tables Vol C Tables 4.2.6.8 and 6.1.1.4'

loop_
_geom_angle_atom_site_label_1
_geom_angle_atom_site_label_2
_geom_angle_atom_site_label_3
_geom_angle
_geom_angle_publ_flag
C21 O22 C22 117.1(3) yes
C3 O3 H3 109.00 no
C2 C1 C10 115.5(4) no
C1 C2 C3 110.6(4) no
O3 C3 C2 112.6(3) yes
C2 C3 C4 109.9(3) no
O3 C3 C4 107.8(4) yes
C3 C4 C5 112.1(4) no
C4 C5 C10 116.3(3) no
C6 C5 C10 122.8(4) no
C4 C5 C6 120.9(4) no
C5 C6 C7 125.4(4) no
C6 C7 C8 113.3(4) no
C7 C8 C9 110.5(3) no
C7 C8 C14 110.5(3) no
C9 C8 C14 108.6(3) no
C8 C9 C11 111.8(3) no
C10 C9 C11 113.3(3) no
C8 C9 C10 113.2(3) no
C1 C10 C5 108.5(3) no
C1 C10 C9 108.7(3) no
C5 C10 C9 110.2(3) no
C5 C10 C19 107.7(3) no
C1 C10 C19 110.4(3) no
C9 C10 C19 111.4(3) no
C9 C11 C12 114.1(3) no
C11 C12 C13 110.7(3) no
C12 C13 C14 108.2(3) no
C12 C13 C18 110.8(3) no
C14 C13 C17 101.1(3) no
C12 C13 C17 117.5(3) no
C17 C13 C18 106.0(3) no
C14 C13 C18 113.1(3) no
C8 C14 C15 120.6(4) no
C13 C14 C15 103.7(3) no
C8 C14 C13 114.4(3) no
C14 C15 C16 103.1(4) no
C15 C16 C17 105.6(3) no
C13 C17 C16 108.2(3) no
C16 C17 C20 127.9(4) no
C13 C17 C20 124.0(4) no
C17 C20 C21 124.8(4) no
O21 C21 O22 123.0(4) yes
O22 C21 C20 110.2(4) yes
O21 C21 C20 126.8(4) yes
O22 C22 C23 106.9(4) yes
C2 C1 H11 108.00 no
C2 C1 H12 108.00 no
C10 C1 H11 108.00 no
C10 C1 H12 108.00 no
H11 C1 H12 109.00 no
C1 C2 H21 109.00 no
C1 C2 H22 109.00 no
C3 C2 H21 109.00 no
C3 C2 H22 109.00 no
H21 C2 H22 110.00 no
O3 C3 H31 109.00 no
C2 C3 H31 109.00 no
C4 C3 H31 109.00 no
C3 C4 H41 108.00 no
C3 C4 H42 108.00 no
C5 C4 H41 109.00 no
C5 C4 H42 109.00 no
H41 C4 H42 110.00 no
C5 C6 H6 117.00 no
C7 C6 H6 117.00 no
C6 C7 H71 108.00 no
C6 C7 H72 109.00 no
C8 C7 H71 109.00 no
C8 C7 H72 109.00 no
H71 C7 H72 109.00 no
C7 C8 H8 109.00 no
C9 C8 H8 109.00 no
C14 C8 H8 109.00 no
C8 C9 H9 106.00 no
C10 C9 H9 106.00 no
C11 C9 H9 106.00 no
C9 C11 H111 108.00 no
C9 C11 H112 108.00 no
C12 C11 H111 108.00 no
C12 C11 H112 108.00 no
H111 C11 H112 110.00 no
C11 C12 H121 109.00 no
C11 C12 H122 109.00 no
C13 C12 H121 109.00 no
C13 C12 H122 110.00 no
H121 C12 H122 109.00 no
C8 C14 H14 106.00 no
C13 C14 H14 106.00 no
C15 C14 H14 106.00 no
C14 C15 H151 111.00 no
C14 C15 H152 110.00 no
C16 C15 H151 112.00 no
C16 C15 H152 111.00 no
H151 C15 H152 109.00 no
C15 C16 H161 110.00 no
C15 C16 H162 110.00 no
C17 C16 H161 111.00 no
C17 C16 H162 111.00 no
H161 C16 H162 109.00 no
C13 C18 H181 109.00 no
C13 C18 H182 109.00 no
C13 C18 H183 109.00 no
H181 C18 H182 110.00 no
H181 C18 H183 110.00 no
H182 C18 H183 110.00 no
C10 C19 H191 109.00 no
C10 C19 H192 109.00 no
C10 C19 H193 109.00 no
H191 C19 H192 110.00 no
H191 C19 H193 110.00 no
H192 C19 H193 111.00 no
C17 C20 H20 117.00 no
C21 C20 H20 118.00 no
O22 C22 H221 110.00 no
O22 C22 H222 110.00 no
C23 C22 H221 110.00 no
C23 C22 H222 110.00 no
H221 C22 H222 109.00 no
C22 C23 H231 110.00 no
C22 C23 H232 109.00 no
C22 C23 H233 109.00 no
H231 C23 H232 111.00 no
H231 C23 H233 109.00 no
H232 C23 H233 109.00 no

loop_
_geom_bond_atom_site_label_1
_geom_bond_atom_site_label_2
_geom_bond_distance
_geom_bond_publ_flag
O3 C3 1.436(4) yes
O21 C21 1.208(5) yes
O22 C21 1.340(4) yes
O22 C22 1.445(5) yes
O3 H3 0.9100 no
C1 C10 1.538(5) no
C1 C2 1.520(5) no
C2 C3 1.517(5) no
C3 C4 1.511(5) no
C4 C5 1.506(5) no
C5 C6 1.326(5) yes
C5 C10 1.536(5) no
C6 C7 1.494(5) no
C7 C8 1.521(5) no
C8 C9 1.539(5) no
C8 C14 1.521(5) no
C9 C11 1.546(5) no
C9 C10 1.558(5) no
C10 C19 1.549(5) no
C11 C12 1.529(5) no
C12 C13 1.522(5) no
C13 C14 1.536(5) no
C13 C17 1.517(5) no
C13 C18 1.556(5) no
C14 C15 1.524(5) no
C15 C16 1.536(5) no
C16 C17 1.519(5) no
C17 C20 1.331(5) yes
C20 C21 1.460(5) yes
C22 C23 1.493(6) no
C1 H11 0.9600 no
C1 H12 0.9500 no
C2 H21 0.9400 no
C2 H22 0.9500 no
C3 H31 0.9600 no
C4 H41 0.9400 no
C4 H42 0.9500 no
C6 H6 0.9500 no
C7 H71 0.9600 no
C7 H72 0.9400 no
C8 H8 0.9400 no
C9 H9 0.9600 no
C11 H111 0.9500 no
C11 H112 0.9400 no
C12 H121 0.9600 no
C12 H122 0.9400 no
C14 H14 0.9600 no
C15 H151 0.9400 no
C15 H152 0.9600 no
C16 H161 0.9400 no
C16 H162 0.9600 no
C18 H181 0.9500 no
C18 H182 0.9500 no
C18 H183 0.9400 no
C19 H191 0.9600 no
C19 H192 0.9400 no
C19 H193 0.9400 no
C20 H20 0.9500 no
C22 H221 0.9600 no
C22 H222 0.9500 no
C23 H231 0.9500 no
C23 H232 0.9400 no
C23 H233 0.9600 no

loop_
_geom_contact_atom_site_label_1
_geom_contact_atom_site_label_2
_geom_contact_distance
_geom_contact_site_symmetry_2
_geom_contact_publ_flag
O3 O21 2.964(4) 1_666 no
O3 C22 3.382(5) 1_766 no
O3 C23 3.403(5) 1_766 no
O21 C16 2.949(5) . no
O21 O3 2.964(4) 1_444 no
O3 H221 2.6800 1_766 no
O3 H20 2.8900 1_656 no
O21 H3 2.0700 1_444 no
O21 H161 2.8000 . no
O21 H162 2.7200 . no
O21 H221 2.7000 . no
O21 H222 2.5800 . no
O21 H233 2.8700 1_655 no
O22 H31 2.8100 1_454 no
O22 H161 2.7600 1_455 no
C16 O21 2.949(5) . no
C22 O3 3.382(5) 1_344 no
C23 O3 3.403(5) 1_344 no
C1 H111 2.7800 . no
C2 H191 2.8500 . no
C4 H191 2.8200 . no
C6 H9 2.9500 . no
C7 H152 2.9300 . no
C8 H193 2.9400 . no
C8 H181 2.9700 . no
C11 H181 2.6600 . no
C11 H12 2.8600 . no
C11 H14 3.0600 . no
C11 H192 2.6800 . no
C12 H20 2.7300 . no
C15 H183 2.6400 . no
C15 H72 2.9500 . no
C16 H183 2.9500 . no
C18 H151 2.8400 . no
C18 H112 2.7700 . no
C18 H8 2.8200 . no
C19 H41 2.9200 . no
C19 H8 2.9500 . no
C19 H21 2.9000 . no
C19 H162 3.0500 1_665 no
C19 H112 2.6600 . no
C20 H122 2.9800 . no
C20 H42 3.0800 1_454 no
C20 H182 3.0100 . no
C20 H121 3.0600 . no
C20 H151 2.9500 1_455 no
C21 H162 3.0600 . no
C22 H161 2.9400 1_455 no
C23 H6 2.9300 1_354 no
H3 O21 2.0700 1_666 no
H3 H22 2.3700 . no
H6 C23 2.9300 1_756 no
H6 H42 2.2600 . no
H8 C18 2.8200 . no
H8 C19 2.9500 . no
H8 H121 2.5700 1_655 no
H8 H181 2.5000 . no
H8 H193 2.4100 . no
H9 C6 2.9500 . no
H9 H11 2.2400 . no
H9 H14 2.3900 . no
H11 H9 2.2400 . no
H11 H31 2.5400 . no
H11 H232 2.5300 1_656 no
H12 C11 2.8600 . no
H12 H111 2.3100 . no
H12 H152 2.5700 1_565 no
H12 H192 2.4500 . no
H14 C11 3.0600 . no
H14 H9 2.3900 . no
H14 H71 2.3700 . no
H14 H121 2.4000 . no
H20 O3 2.8900 1_454 no
H20 C12 2.7300 . no
H20 H122 2.4000 . no
H20 H183 2.5700 1_455 no
H21 C19 2.9000 . no
H21 H41 2.5200 . no
H21 H191 2.3500 . no
H21 H231 2.5200 1_766 no
H22 H3 2.3700 . no
H22 H222 2.2700 1_666 no
H31 O22 2.8100 1_656 no
H31 H11 2.5400 . no
H41 C19 2.9200 . no
H41 H21 2.5200 . no
H41 H191 2.3500 . no
H42 C20 3.0800 1_656 no
H42 H6 2.2600 . no
H71 H14 2.3700 . no
H72 C15 2.9500 . no
H111 C1 2.7800 . no
H111 H12 2.3100 . no
H112 C18 2.7700 . no
H112 C19 2.6600 . no
H112 H181 2.1100 . no
H112 H192 2.1700 . no
H121 C20 3.0600 . no
H121 H8 2.5700 1_455 no
H121 H14 2.4000 . no
H122 C20 2.9800 . no
H122 H20 2.4000 . no
H151 C18 2.8400 . no
H151 C20 2.9500 1_655 no
H151 H183 2.2000 . no
H152 C7 2.9300 . no
H152 H12 2.5700 1_545 no
H161 O21 2.8000 . no
H161 O22 2.7600 1_655 no
H161 C22 2.9400 1_655 no
H161 H221 2.5900 1_655 no
H161 H233 2.5100 1_655 no
H162 O21 2.7200 . no
H162 C19 3.0500 1_445 no
H162 C21 3.0600 . no
H162 H193 2.5600 1_445 no
H181 C8 2.9700 . no
H181 C11 2.6600 . no
H181 H8 2.5000 . no
H181 H112 2.1100 . no
H182 C20 3.0100 . no
H183 C15 2.6400 . no
H183 C16 2.9500 . no
H183 H20 2.5700 1_655 no
H183 H151 2.2000 . no
H191 C2 2.8500 . no
H191 C4 2.8200 . no
H191 H21 2.3500 . no
H191 H41 2.3500 . no
H192 C11 2.6800 . no
H192 H12 2.4500 . no
H192 H112 2.1700 . no
H193 C8 2.9400 . no
H193 H8 2.4100 . no
H193 H162 2.5600 1_665 no
H221 O3 2.6800 1_344 no
H221 O21 2.7000 . no
H221 H161 2.5900 1_455 no
H222 O21 2.5800 . no
H222 H22 2.2700 1_444 no
H231 H21 2.5200 1_344 no
H232 H11 2.5300 1_454 no
H233 O21 2.8700 1_455 no
H233 H161 2.5100 1_455 no

loop_
_geom_hbond_atom_site_label_D
_geom_hbond_atom_site_label_H
_geom_hbond_atom_site_label_A
_geom_hbond_site_symmetry_A
_geom_hbond_distance_DH
_geom_hbond_distance_HA
_geom_hbond_distance_DA
_geom_hbond_angle_DHA
_geom_hbond_publ_flag
O3 H3 O21 1_666 0.91 2.07 2.964(4) 167 yes

loop_
_geom_torsion_atom_site_label_1
_geom_torsion_atom_site_label_2
_geom_torsion_atom_site_label_3
_geom_torsion_atom_site_label_4
_geom_torsion
_geom_torsion_publ_flag
C22 O22 C21 O21 -2.6(5) no
C22 O22 C21 C20 177.0(3) no
C21 O22 C22 C23 -173.6(4) no
C2 C1 C10 C19 -70.2(4) no
C2 C1 C10 C9 167.4(3) no
C10 C1 C2 C3 -55.5(5) no
C2 C1 C10 C5 47.6(4) no
C1 C2 C3 O3 177.7(4) no
C1 C2 C3 C4 57.5(5) no
C2 C3 C4 C5 -56.3(4) no
O3 C3 C4 C5 -179.3(3) no
C3 C4 C5 C6 -127.2(4) no
C3 C4 C5 C10 52.4(4) no
C4 C5 C10 C19 73.6(4) no
C6 C5 C10 C1 133.7(4) no
C4 C5 C6 C7 179.5(4) no
C10 C5 C6 C7 -0.1(6) no
C4 C5 C10 C1 -45.9(4) no
C4 C5 C10 C9 -164.8(3) no
C6 C5 C10 C9 14.8(5) no
C6 C5 C10 C19 -106.8(4) no
C5 C6 C7 C8 14.0(6) no
C6 C7 C8 C14 -161.9(4) no
C6 C7 C8 C9 -41.6(5) no
C7 C8 C9 C11 -172.3(3) no
C14 C8 C9 C10 179.7(3) no
C7 C8 C9 C10 58.3(4) no
C7 C8 C14 C13 179.3(3) no
C7 C8 C14 C15 -56.0(4) no
C14 C8 C9 C11 -50.9(4) no
C9 C8 C14 C15 -177.3(3) no
C9 C8 C14 C13 57.9(4) no
C8 C9 C10 C5 -43.6(4) no
C8 C9 C10 C1 -162.4(3) no
C10 C9 C11 C12 -179.4(3) no
C8 C9 C11 C12 51.3(4) no
C11 C9 C10 C1 69.0(4) no
C11 C9 C10 C5 -172.3(3) no
C8 C9 C10 C19 75.9(4) no
C11 C9 C10 C19 -52.8(4) no
C9 C11 C12 C13 -53.7(4) no
C11 C12 C13 C17 169.3(3) no
C11 C12 C13 C14 55.8(4) no
C11 C12 C13 C18 -68.8(4) no
C18 C13 C14 C8 62.4(4) no
C18 C13 C14 C15 -70.9(4) no
C12 C13 C14 C8 -60.8(4) no
C12 C13 C14 C15 165.9(3) no
C17 C13 C14 C8 175.2(3) no
C17 C13 C14 C15 41.9(4) no
C18 C13 C17 C20 -90.9(4) no
C12 C13 C17 C20 33.5(5) no
C14 C13 C17 C16 -28.2(4) no
C12 C13 C17 C16 -145.7(3) no
C18 C13 C17 C16 89.9(4) no
C14 C13 C17 C20 151.0(4) no
C13 C14 C15 C16 -39.9(4) no
C8 C14 C15 C16 -169.6(3) no
C14 C15 C16 C17 21.9(4) no
C15 C16 C17 C13 4.3(4) no
C15 C16 C17 C20 -174.9(4) no
C16 C17 C20 C21 -1.9(6) no
C13 C17 C20 C21 179.1(4) no
C17 C20 C21 O22 178.5(4) no
C17 C20 C21 O21 -1.8(6) no

loop_
_cod_related_entry_id
_cod_related_entry_database
_cod_related_entry_code
1 ChemSpider 9957992
